data_4504414
loop_
_publ_author_name
'Zhou, Jian'
'Zhang, Yong'
'Bian, Guo-Qing'
'Zhu, Qin-Yu'
'Li, Chun-Ying'
'Dai, Jie'

_publ_section_title
;
 Solvothermal Synthesis of a Series of Telluridoindate Compounds
 Displaying Three Types of One-Dimensional Polymeric Anion Chains with the
 Formula {[InTe2]-}\\infty
;
_journal_issue 9
_journal_name_full 'Crystal Growth &amp; Design'
_journal_page_first 1889
_journal_paper_doi 10.1021/cg070552u
_journal_volume 7
_journal_year 2007
_chemical_formula_moiety 'C9 H28 N6 Zn, In Te2, Cl'
_chemical_formula_sum 'C9 H28 Cl In N6 Te2 Zn'
_chemical_formula_weight 691.21
_chemical_name_systematic
; 
 ? 
;
_space_group_IT_number 15
_symmetry_cell_setting monoclinic
_symmetry_Int_Tables_number 15
_symmetry_space_group_name_Hall '-C 2yc'
_symmetry_space_group_name_H-M 'C 1 2/c 1'
_atom_sites_solution_hydrogens geom
_atom_sites_solution_primary direct
_atom_sites_solution_secondary difmap
_audit_creation_method SHELXL-97
_cell_angle_alpha 90.00
_cell_angle_beta 111.757(3)
_cell_angle_gamma 90.00
_cell_formula_units_Z 8
_cell_length_a 28.386(4)
_cell_length_b 7.5189(8)
_cell_length_c 19.822(2)
_cell_measurement_reflns_used 19218
_cell_measurement_temperature 223(2)
_cell_measurement_theta_max 25.35
_cell_measurement_theta_min 3.06
_cell_volume 3929.3(8)
_computing_cell_refinement CrystalClear
_computing_data_collection CrystalClear
_computing_data_reduction CrystalStructure
_computing_structure_refinement 'SHELXL-97 (Sheldrick, 1997)'
_computing_structure_solution 'SHELXS-97 (Sheldrick, 1990)'
_diffrn_ambient_temperature 223(2)
_diffrn_detector_area_resol_mean 7.31
_diffrn_measured_fraction_theta_full 0.997
_diffrn_measured_fraction_theta_max 0.997
_diffrn_measurement_device_type 'Rigaku Mercury'
_diffrn_measurement_method \w
_diffrn_radiation_monochromator graphite
_diffrn_radiation_source 'fine-focus sealed tube'
_diffrn_radiation_type MoK\a
_diffrn_radiation_wavelength 0.71073
_diffrn_reflns_av_R_equivalents 0.0440
_diffrn_reflns_av_sigmaI/netI 0.0321
_diffrn_reflns_limit_h_max 34
_diffrn_reflns_limit_h_min -34
_diffrn_reflns_limit_k_max 9
_diffrn_reflns_limit_k_min -8
_diffrn_reflns_limit_l_max 23
_diffrn_reflns_limit_l_min -22
_diffrn_reflns_number 18319
_diffrn_reflns_theta_full 25.35
_diffrn_reflns_theta_max 25.35
_diffrn_reflns_theta_min 3.06
_exptl_absorpt_coefficient_mu 5.442
_exptl_absorpt_correction_T_max 0.422
_exptl_absorpt_correction_T_min 0.341
_exptl_absorpt_correction_type multi-scan
_exptl_absorpt_process_details 'Jacobson, R. (1998) Private communication'
_exptl_crystal_colour yellow
_exptl_crystal_density_diffrn 2.337
_exptl_crystal_density_method 'not measured'
_exptl_crystal_description block
_exptl_crystal_F_000 2592
_exptl_crystal_size_max 0.38
_exptl_crystal_size_mid 0.17
_exptl_crystal_size_min 0.16
_refine_diff_density_max 0.819
_refine_diff_density_min -1.083
_refine_diff_density_rms 0.153
_refine_ls_extinction_method none
_refine_ls_goodness_of_fit_ref 1.094
_refine_ls_hydrogen_treatment constr
_refine_ls_matrix_type full
_refine_ls_number_parameters 183
_refine_ls_number_reflns 3580
_refine_ls_number_restraints 0
_refine_ls_restrained_S_all 1.094
_refine_ls_R_factor_all 0.0496
_refine_ls_R_factor_gt 0.0404
_refine_ls_shift/su_max 0.001
_refine_ls_shift/su_mean 0.000
_refine_ls_structure_factor_coef Fsqd
_refine_ls_weighting_details 'calc w=1/[\s^2^(Fo^2^)+(0.0515P)^2^+20.2833P] where P=(Fo^2^+2Fc^2^)/3'
_refine_ls_weighting_scheme calc
_refine_ls_wR_factor_gt 0.0987
_refine_ls_wR_factor_ref 0.1043
_reflns_number_gt 3135
_reflns_number_total 3580
_reflns_threshold_expression >2sigma(I)
_cod_data_source_file cg070552usi20070618_115133.cif
_cod_data_source_block l
_cod_depositor_comments
;
The following automatic conversions were performed:

'_symmetry_cell_setting' value 'Monoclinic' changed to 'monoclinic'
according to /home/saulius/struct/CIF-dictionaries/cif_core.dic
dictionary named 'cif_core.dic' version 2.4.1 from 2010-06-29.

Automatic conversion script
Id: cif_fix_values 1715 2011-07-08 13:25:40Z adriana 
;
_cod_original_cell_volume 3929.2(8)
_cod_original_sg_symbol_H-M C2/c
_cod_database_code 4504414

loop_
_symmetry_equiv_pos_as_xyz
'x, y, z'
'-x, y, -z+1/2'
'x+1/2, y+1/2, z'
'-x+1/2, y+1/2, -z+1/2'
'-x, -y, -z'
'x, -y, z-1/2'
'-x+1/2, -y+1/2, -z'
'x+1/2, -y+1/2, z-1/2'

loop_
_atom_site_label
_atom_site_type_symbol
_atom_site_fract_x
_atom_site_fract_y
_atom_site_fract_z
_atom_site_U_iso_or_equiv
_atom_site_adp_type
_atom_site_occupancy
_atom_site_symmetry_multiplicity
_atom_site_calc_flag
_atom_site_refinement_flags
Te2 Te 0.513556(18) 0.73443(5) 0.35950(2) 0.02562(15) Uani 1 1 d .
Te1 Te 0.578079(17) 1.23275(5) 0.27442(3) 0.02641(15) Uani 1 1 d .
In1 In 0.5000 0.98641(8) 0.2500 0.02183(17) Uani 1 2 d S
In2 In 0.5000 0.48133(8) 0.2500 0.02177(17) Uani 1 2 d S
Zn1 Zn 0.35010(3) 0.77968(10) 0.34217(4) 0.0264(2) Uani 1 1 d .
Cl1 Cl 0.20247(7) 0.7309(2) 0.18063(11) 0.0394(5) Uani 1 1 d .
N4 N 0.3698(3) 0.7195(8) 0.4635(3) 0.0372(15) Uani 1 1 d .
N6 N 0.4029(2) 0.9764(8) 0.3879(3) 0.0352(15) Uani 1 1 d .
H6A H 0.4335 0.9421 0.3874 0.042 Uiso 1 1 calc R
H6B H 0.3933 1.0776 0.3611 0.042 Uiso 1 1 calc R
N5 N 0.3839(2) 0.5376(7) 0.3475(3) 0.0368(15) Uani 1 1 d .
H5A H 0.3597 0.4534 0.3276 0.044 Uiso 1 1 calc R
H5B H 0.4044 0.5409 0.3214 0.044 Uiso 1 1 calc R
N3 N 0.2795(2) 0.7967(8) 0.3482(3) 0.0389(15) Uani 1 1 d .
H3A H 0.2716 0.9132 0.3504 0.047 Uiso 1 1 calc R
H3B H 0.2561 0.7496 0.3071 0.047 Uiso 1 1 calc R
N2 N 0.3281(2) 0.8588(7) 0.2322(3) 0.0328(13) Uani 1 1 d .
H2A H 0.2944 0.8355 0.2101 0.039 Uiso 1 1 calc R
H2B H 0.3318 0.9790 0.2318 0.039 Uiso 1 1 calc R
N1 N 0.2786(3) 0.6425(9) 0.0898(3) 0.0475(17) Uani 1 1 d .
H1A H 0.2668 0.5333 0.0715 0.057 Uiso 1 1 calc R
H1B H 0.2571 0.6866 0.1102 0.057 Uiso 1 1 calc R
C1 C 0.2762(3) 0.7559(10) 0.0306(4) 0.042(2) Uani 1 1 d .
H1C H 0.3023 0.7204 0.0120 0.051 Uiso 1 1 calc R
H1D H 0.2829 0.8790 0.0477 0.051 Uiso 1 1 calc R
C8 C 0.4121(4) 0.8392(11) 0.5042(4) 0.053(2) Uani 1 1 d .
H8A H 0.4445 0.7820 0.5107 0.063 Uiso 1 1 calc R
H8B H 0.4113 0.8631 0.5524 0.063 Uiso 1 1 calc R
C9 C 0.4076(4) 1.0126(11) 0.4634(4) 0.050(2) Uani 1 1 d .
H9A H 0.3778 1.0785 0.4633 0.060 Uiso 1 1 calc R
H9B H 0.4377 1.0858 0.4877 0.060 Uiso 1 1 calc R
C7 C 0.4142(3) 0.4896(10) 0.4232(4) 0.043(2) Uani 1 1 d .
H7A H 0.4461 0.5566 0.4400 0.051 Uiso 1 1 calc R
H7B H 0.4224 0.3625 0.4262 0.051 Uiso 1 1 calc R
C6 C 0.3848(3) 0.5309(10) 0.4713(4) 0.044(2) Uani 1 1 d .
H6C H 0.3545 0.4555 0.4575 0.053 Uiso 1 1 calc R
H6D H 0.4059 0.5055 0.5221 0.053 Uiso 1 1 calc R
C4 C 0.2766(3) 0.7017(11) 0.4126(5) 0.049(2) Uani 1 1 d .
H4A H 0.2753 0.5729 0.4046 0.059 Uiso 1 1 calc R
H4B H 0.2459 0.7374 0.4207 0.059 Uiso 1 1 calc R
C5 C 0.3232(4) 0.7504(11) 0.4778(5) 0.049(2) Uani 1 1 d .
H5C H 0.3214 0.8760 0.4897 0.058 Uiso 1 1 calc R
H5D H 0.3242 0.6791 0.5196 0.058 Uiso 1 1 calc R
C3 C 0.3541(3) 0.7810(11) 0.1859(4) 0.0405(19) Uani 1 1 d .
H3C H 0.3549 0.8698 0.1501 0.049 Uiso 1 1 calc R
H3D H 0.3892 0.7518 0.2164 0.049 Uiso 1 1 calc R
C2 C 0.3284(3) 0.6193(11) 0.1475(4) 0.047(2) Uani 1 1 d .
H2C H 0.3507 0.5619 0.1263 0.056 Uiso 1 1 calc R
H2D H 0.3247 0.5372 0.1835 0.056 Uiso 1 1 calc R

loop_
_atom_site_aniso_label
_atom_site_aniso_U_11
_atom_site_aniso_U_22
_atom_site_aniso_U_33
_atom_site_aniso_U_23
_atom_site_aniso_U_13
_atom_site_aniso_U_12
Te2 0.0361(3) 0.0183(2) 0.0203(2) -0.00054(15) 0.0080(2) -0.00163(17)
Te1 0.0251(3) 0.0167(2) 0.0378(3) 0.00201(17) 0.0121(2) 0.00015(16)
In1 0.0265(4) 0.0138(3) 0.0251(4) 0.000 0.0095(3) 0.000
In2 0.0264(4) 0.0136(3) 0.0249(4) 0.000 0.0091(3) 0.000
Zn1 0.0311(5) 0.0216(4) 0.0252(4) -0.0014(3) 0.0090(4) -0.0024(3)
Cl1 0.0308(11) 0.0389(11) 0.0457(12) -0.0013(8) 0.0111(9) -0.0003(8)
N4 0.047(4) 0.031(3) 0.031(3) 0.003(3) 0.011(3) 0.001(3)
N6 0.040(4) 0.027(3) 0.031(3) 0.005(2) 0.005(3) -0.004(3)
N5 0.050(4) 0.021(3) 0.045(4) -0.004(3) 0.024(3) 0.000(3)
N3 0.043(4) 0.039(4) 0.034(3) 0.001(3) 0.015(3) 0.003(3)
N2 0.033(4) 0.026(3) 0.035(3) -0.003(3) 0.008(3) -0.006(3)
N1 0.042(4) 0.042(4) 0.046(4) -0.008(3) 0.002(3) 0.002(3)
C1 0.038(5) 0.053(5) 0.037(4) 0.006(4) 0.013(4) 0.013(4)
C8 0.084(7) 0.038(4) 0.025(4) 0.003(4) 0.007(4) -0.007(5)
C9 0.074(7) 0.041(5) 0.024(4) -0.001(3) 0.006(4) -0.005(4)
C7 0.033(5) 0.029(4) 0.062(5) 0.013(4) 0.014(4) 0.004(3)
C6 0.053(6) 0.033(4) 0.045(5) 0.017(4) 0.016(4) 0.005(4)
C4 0.065(6) 0.046(5) 0.060(6) 0.016(4) 0.049(5) 0.011(4)
C5 0.069(7) 0.053(5) 0.031(4) 0.004(3) 0.027(5) 0.011(4)
C3 0.027(4) 0.064(5) 0.029(4) -0.007(4) 0.008(3) 0.000(4)
C2 0.048(5) 0.041(5) 0.054(5) 0.001(4) 0.021(4) 0.006(4)

loop_
_atom_type_symbol
_atom_type_description
_atom_type_scat_dispersion_real
_atom_type_scat_dispersion_imag
_atom_type_scat_source
C C 0.0033 0.0016 'International Tables Vol C Tables 4.2.6.8 and 6.1.1.4'
H H 0.0000 0.0000 'International Tables Vol C Tables 4.2.6.8 and 6.1.1.4'
N N 0.0061 0.0033 'International Tables Vol C Tables 4.2.6.8 and 6.1.1.4'
In In -0.7276 1.3100 'International Tables Vol C Tables 4.2.6.8 and 6.1.1.4'
Te Te -0.5308 1.6751 'International Tables Vol C Tables 4.2.6.8 and 6.1.1.4'
Zn Zn 0.2839 1.4301 'International Tables Vol C Tables 4.2.6.8 and 6.1.1.4'
Cl Cl 0.1484 0.1585 'International Tables Vol C Tables 4.2.6.8 and 6.1.1.4'

loop_
_geom_angle_atom_site_label_1
_geom_angle_atom_site_label_2
_geom_angle_atom_site_label_3
_geom_angle
_geom_angle_site_symmetry_1
_geom_angle_site_symmetry_3
In1 Te2 In2 85.360(19) . .
In1 Te1 In2 83.46(2) . 1_565
Te1 In1 Te1 96.79(3) . 2_655
Te1 In1 Te2 117.139(14) . 2_655
Te1 In1 Te2 116.295(14) 2_655 2_655
Te1 In1 Te2 116.295(14) . .
Te1 In1 Te2 117.139(14) 2_655 .
Te2 In1 Te2 94.76(3) 2_655 .
Te1 In2 Te1 96.28(3) 1_545 2_645
Te1 In2 Te2 116.512(14) 1_545 .
Te1 In2 Te2 117.352(14) 2_645 .
Te1 In2 Te2 117.352(14) 1_545 2_655
Te1 In2 Te2 116.512(14) 2_645 2_655
Te2 In2 Te2 94.51(3) . 2_655
N5 Zn1 N3 120.2(3) . .
N5 Zn1 N6 111.5(3) . .
N3 Zn1 N6 119.7(3) . .
N5 Zn1 N2 104.9(2) . .
N3 Zn1 N2 96.9(2) . .
N6 Zn1 N2 98.0(2) . .
N5 Zn1 N4 81.0(2) . .
N3 Zn1 N4 79.4(2) . .
N6 Zn1 N4 80.0(2) . .
N2 Zn1 N4 174.1(2) . .
C5 N4 C6 112.2(6) . .
C5 N4 C8 113.9(7) . .
C6 N4 C8 112.7(7) . .
C5 N4 Zn1 106.4(5) . .
C6 N4 Zn1 104.3(5) . .
C8 N4 Zn1 106.5(4) . .
C9 N6 Zn1 110.9(5) . .
C9 N6 H6A 109.5 . .
Zn1 N6 H6A 109.5 . .
C9 N6 H6B 109.5 . .
Zn1 N6 H6B 109.5 . .
H6A N6 H6B 108.1 . .
C7 N5 Zn1 110.9(4) . .
C7 N5 H5A 109.5 . .
Zn1 N5 H5A 109.5 . .
C7 N5 H5B 109.5 . .
Zn1 N5 H5B 109.5 . .
H5A N5 H5B 108.0 . .
C4 N3 Zn1 112.6(5) . .
C4 N3 H3A 109.1 . .
Zn1 N3 H3A 109.1 . .
C4 N3 H3B 109.1 . .
Zn1 N3 H3B 109.1 . .
H3A N3 H3B 107.8 . .
C3 N2 Zn1 119.9(5) . .
C3 N2 H2A 107.3 . .
Zn1 N2 H2A 107.3 . .
C3 N2 H2B 107.3 . .
Zn1 N2 H2B 107.3 . .
H2A N2 H2B 106.9 . .
C1 N1 C2 116.7(7) . .
C1 N1 H1A 108.1 . .
C2 N1 H1A 108.1 . .
C1 N1 H1B 108.1 . .
C2 N1 H1B 108.1 . .
H1A N1 H1B 107.3 . .
N1 C1 C1 110.5(8) . 7_565
N1 C1 H1C 109.5 . .
C1 C1 H1C 109.5 7_565 .
N1 C1 H1D 109.5 . .
C1 C1 H1D 109.5 7_565 .
H1C C1 H1D 108.1 . .
N4 C8 C9 110.0(7) . .
N4 C8 H8A 109.7 . .
C9 C8 H8A 109.7 . .
N4 C8 H8B 109.7 . .
C9 C8 H8B 109.7 . .
H8A C8 H8B 108.2 . .
N6 C9 C8 110.0(6) . .
N6 C9 H9A 109.7 . .
C8 C9 H9A 109.7 . .
N6 C9 H9B 109.7 . .
C8 C9 H9B 109.7 . .
H9A C9 H9B 108.2 . .
N5 C7 C6 110.0(6) . .
N5 C7 H7A 109.7 . .
C6 C7 H7A 109.7 . .
N5 C7 H7B 109.7 . .
C6 C7 H7B 109.7 . .
H7A C7 H7B 108.2 . .
N4 C6 C7 109.7(6) . .
N4 C6 H6C 109.7 . .
C7 C6 H6C 109.7 . .
N4 C6 H6D 109.7 . .
C7 C6 H6D 109.7 . .
H6C C6 H6D 108.2 . .
N3 C4 C5 107.8(7) . .
N3 C4 H4A 110.1 . .
C5 C4 H4A 110.1 . .
N3 C4 H4B 110.1 . .
C5 C4 H4B 110.1 . .
H4A C4 H4B 108.5 . .
N4 C5 C4 111.3(6) . .
N4 C5 H5C 109.4 . .
C4 C5 H5C 109.4 . .
N4 C5 H5D 109.4 . .
C4 C5 H5D 109.4 . .
H5C C5 H5D 108.0 . .
C2 C3 N2 112.2(6) . .
C2 C3 H3C 109.2 . .
N2 C3 H3C 109.2 . .
C2 C3 H3D 109.2 . .
N2 C3 H3D 109.2 . .
H3C C3 H3D 107.9 . .
N1 C2 C3 117.0(7) . .
N1 C2 H2C 108.0 . .
C3 C2 H2C 108.0 . .
N1 C2 H2D 108.0 . .
C3 C2 H2D 108.0 . .
H2C C2 H2D 107.3 . .

loop_
_geom_bond_atom_site_label_1
_geom_bond_atom_site_label_2
_geom_bond_distance
_geom_bond_site_symmetry_2
Te2 In1 2.7982(6) .
Te2 In2 2.8038(6) .
Te1 In1 2.7896(6) .
Te1 In2 2.8008(6) 1_565
In1 Te1 2.7896(6) 2_655
In1 Te2 2.7982(6) 2_655
In2 Te1 2.8008(6) 1_545
In2 Te1 2.8008(6) 2_645
In2 Te2 2.8038(6) 2_655
Zn1 N5 2.042(6) .
Zn1 N3 2.055(6) .
Zn1 N6 2.061(6) .
Zn1 N2 2.117(6) .
Zn1 N4 2.304(6) .
N4 C5 1.469(11) .
N4 C6 1.472(9) .
N4 C8 1.477(11) .
N6 C9 1.477(9) .
N6 H6A 0.9100 .
N6 H6B 0.9100 .
N5 C7 1.471(10) .
N5 H5A 0.9100 .
N5 H5B 0.9100 .
N3 C4 1.492(9) .
N3 H3A 0.9100 .
N3 H3B 0.9100 .
N2 C3 1.494(9) .
N2 H2A 0.9100 .
N2 H2B 0.9100 .
N1 C1 1.432(10) .
N1 C2 1.463(10) .
N1 H1A 0.9100 .
N1 H1B 0.9100 .
C1 C1 1.534(16) 7_565
C1 H1C 0.9800 .
C1 H1D 0.9800 .
C8 C9 1.515(10) .
C8 H8A 0.9800 .
C8 H8B 0.9800 .
C9 H9A 0.9800 .
C9 H9B 0.9800 .
C7 C6 1.513(11) .
C7 H7A 0.9800 .
C7 H7B 0.9800 .
C6 H6C 0.9800 .
C6 H6D 0.9800 .
C4 C5 1.513(13) .
C4 H4A 0.9800 .
C4 H4B 0.9800 .
C5 H5C 0.9800 .
C5 H5D 0.9800 .
C3 C2 1.475(11) .
C3 H3C 0.9800 .
C3 H3D 0.9800 .
C2 H2C 0.9800 .
C2 H2D 0.9800 .

loop_
_geom_torsion_atom_site_label_1
_geom_torsion_atom_site_label_2
_geom_torsion_atom_site_label_3
_geom_torsion_atom_site_label_4
_geom_torsion
_geom_torsion_site_symmetry_1
_geom_torsion_site_symmetry_4
In2 Te1 In1 Te1 0.0 1_565 2_655
In2 Te1 In1 Te2 124.222(17) 1_565 2_655
In2 Te1 In1 Te2 -124.839(17) 1_565 .
In2 Te2 In1 Te1 -123.487(17) . .
In2 Te2 In1 Te1 122.837(18) . 2_655
In2 Te2 In1 Te2 0.0 . 2_655
In1 Te2 In2 Te1 123.672(17) . 1_545
In1 Te2 In2 Te1 -123.023(18) . 2_645
In1 Te2 In2 Te2 0.0 . 2_655
N5 Zn1 N4 C5 -130.4(5) . .
N3 Zn1 N4 C5 -7.3(5) . .
N6 Zn1 N4 C5 115.7(5) . .
N5 Zn1 N4 C6 -11.6(5) . .
N3 Zn1 N4 C6 111.5(5) . .
N6 Zn1 N4 C6 -125.5(5) . .
N5 Zn1 N4 C8 107.8(6) . .
N3 Zn1 N4 C8 -129.1(6) . .
N6 Zn1 N4 C8 -6.1(5) . .
N5 Zn1 N6 C9 -97.7(5) . .
N3 Zn1 N6 C9 50.0(6) . .
N2 Zn1 N6 C9 152.8(5) . .
N4 Zn1 N6 C9 -21.6(5) . .
N3 Zn1 N5 C7 -89.3(5) . .
N6 Zn1 N5 C7 58.2(5) . .
N2 Zn1 N5 C7 163.3(5) . .
N4 Zn1 N5 C7 -17.2(5) . .
N5 Zn1 N3 C4 52.1(6) . .
N6 Zn1 N3 C4 -92.8(6) . .
N2 Zn1 N3 C4 163.9(5) . .
N4 Zn1 N3 C4 -20.8(5) . .
N5 Zn1 N2 C3 -22.3(6) . .
N3 Zn1 N2 C3 -146.0(5) . .
N6 Zn1 N2 C3 92.6(5) . .
C2 N1 C1 C1 171.2(7) . 7_565
C5 N4 C8 C9 -85.0(8) . .
C6 N4 C8 C9 145.7(7) . .
Zn1 N4 C8 C9 31.9(8) . .
Zn1 N6 C9 C8 46.8(9) . .
N4 C8 C9 N6 -52.8(10) . .
Zn1 N5 C7 C6 44.0(7) . .
C5 N4 C6 C7 152.3(7) . .
C8 N4 C6 C7 -77.6(8) . .
Zn1 N4 C6 C7 37.5(7) . .
N5 C7 C6 N4 -55.9(8) . .
Zn1 N3 C4 C5 45.4(7) . .
C6 N4 C5 C4 -79.8(8) . .
C8 N4 C5 C4 150.7(6) . .
Zn1 N4 C5 C4 33.7(7) . .
N3 C4 C5 N4 -52.5(8) . .
Zn1 N2 C3 C2 90.8(7) . .
C1 N1 C2 C3 59.2(10) . .
N2 C3 C2 N1 69.2(9) . .
